data_4075261
loop_
_publ_author_name
'Vicente, Jos\'e'
'Abad, Jos\'e Antonio'
'L\'opez-S\'aez, Mar\'ia-Jos\'e'
'Jones, Peter G.'

_publ_section_title
;
 Reactivity of Ortho-Palladated Phenol Derivatives with Unsaturated
 Molecules. Carbodiimide Insertion into a C&#x2212;Pd Bond and/or
 O&#x2212;H Phenol Addition to a Carbodiimide
;
_journal_issue 8
_journal_name_full Organometallics
_journal_page_first 1851
_journal_paper_doi 10.1021/om0601652
_journal_volume 25
_journal_year 2006
_chemical_formula_sum 'C30 H35 F3 N4 O4 Pd S'
_chemical_formula_weight 711.08
_chemical_name_systematic
;

 ?

;
_space_group_IT_number 15
_symmetry_cell_setting monoclinic
_symmetry_space_group_name_Hall '-C 2yc'
_symmetry_space_group_name_H-M 'C 1 2/c 1'
_atom_sites_solution_hydrogens geom
_atom_sites_solution_primary direct
_atom_sites_solution_secondary difmap
_audit_creation_method SHELXL-97
_cell_angle_alpha 90.00
_cell_angle_beta 122.774(4)
_cell_angle_gamma 90.00
_cell_formula_units_Z 8
_cell_length_a 25.677(2)
_cell_length_b 13.7723(11)
_cell_length_c 20.4054(16)
_cell_measurement_reflns_used 5813
_cell_measurement_temperature 133(2)
_cell_measurement_theta_max 30.5
_cell_measurement_theta_min 2.3
_cell_volume 6067.3(9)
_computing_cell_refinement 'Bruker SAINT'
_computing_data_collection 'Bruker SMART'
_computing_data_reduction 'Bruker SAINT'
_computing_molecular_graphics 'Siemens XP'
_computing_publication_material SHELXL-97
_computing_structure_refinement 'SHELXL-97 (Sheldrick, 1997)'
_computing_structure_solution 'SHELXS-97 (Sheldrick, 1990)'
_diffrn_ambient_temperature 133(2)
_diffrn_detector_area_resol_mean 8.192
_diffrn_measured_fraction_theta_full 1.000
_diffrn_measured_fraction_theta_max 1.000
_diffrn_measurement_device_type 'Bruker SMART 1000 CCD'
_diffrn_measurement_method '\w- & \f-scan'
_diffrn_radiation_monochromator graphite
_diffrn_radiation_source 'fine-focus sealed tube'
_diffrn_radiation_type MoK\a
_diffrn_radiation_wavelength 0.71073
_diffrn_reflns_av_R_equivalents 0.0470
_diffrn_reflns_av_sigmaI/netI 0.0399
_diffrn_reflns_limit_h_max 36
_diffrn_reflns_limit_h_min -36
_diffrn_reflns_limit_k_max 19
_diffrn_reflns_limit_k_min -19
_diffrn_reflns_limit_l_max 28
_diffrn_reflns_limit_l_min -28
_diffrn_reflns_number 57320
_diffrn_reflns_theta_full 30.00
_diffrn_reflns_theta_max 30.04
_diffrn_reflns_theta_min 1.75
_exptl_absorpt_coefficient_mu 0.741
_exptl_absorpt_correction_T_max 0.9436
_exptl_absorpt_correction_T_min 0.8742
_exptl_absorpt_correction_type numerical
_exptl_absorpt_process_details XPREP
_exptl_crystal_colour 'pale yellow'
_exptl_crystal_density_diffrn 1.557
_exptl_crystal_density_method 'not measured'
_exptl_crystal_description tablet
_exptl_crystal_F_000 2912
_exptl_crystal_size_max 0.17
_exptl_crystal_size_mid 0.17
_exptl_crystal_size_min 0.10
_refine_diff_density_max 1.032
_refine_diff_density_min -0.678
_refine_diff_density_rms 0.078
_refine_ls_extinction_method none
_refine_ls_goodness_of_fit_ref 1.022
_refine_ls_hydrogen_treatment riding
_refine_ls_matrix_type full
_refine_ls_number_parameters 425
_refine_ls_number_reflns 8890
_refine_ls_number_restraints 193
_refine_ls_restrained_S_all 1.025
_refine_ls_R_factor_all 0.0483
_refine_ls_R_factor_gt 0.0293
_refine_ls_shift/su_max 0.003
_refine_ls_shift/su_mean 0.000
_refine_ls_structure_factor_coef Fsqd
_refine_ls_weighting_details 'calc w=1/[\s^2^(Fo^2^)+(0.0401P)^2^] where P=(Fo^2^+2Fc^2^)/3'
_refine_ls_weighting_scheme calc
_refine_ls_wR_factor_gt 0.0698
_refine_ls_wR_factor_ref 0.0752
_reflns_number_gt 6756
_reflns_number_total 8890
_reflns_threshold_expression >2sigma(I)
_cod_data_source_file om0601652si20060221_051434.cif
_cod_data_source_block nurazor
_cod_depositor_comments
;
The following automatic conversions were performed:

'_geom_bond_publ_flag' value 'Y' changed to 'y' according to
/home/saulius/struct/CIF-dictionaries/cif_core.dic dictionary named
'cif_core.dic' version 2.4.1 from 2010-06-29 (41
time).

'_geom_angle_publ_flag' value 'Y' changed to 'y' according to
/home/saulius/struct/CIF-dictionaries/cif_core.dic dictionary named
'cif_core.dic' version 2.4.1 from 2010-06-29 (60 times).

Automatic conversion script
Id: cif_fix_values 1715 2011-07-08 13:25:40Z adriana 
;
_cod_original_cell_volume 6067.4(8)
_cod_original_sg_symbol_H-M 'C 2/c'
_cod_database_code 4075261

loop_
_symmetry_equiv_pos_as_xyz
'x, y, z'
'-x, y, -z+1/2'
'x+1/2, y+1/2, z'
'-x+1/2, y+1/2, -z+1/2'
'-x, -y, -z'
'x, -y, z-1/2'
'-x+1/2, -y+1/2, -z'
'x+1/2, -y+1/2, z-1/2'

loop_
_atom_site_label
_atom_site_type_symbol
_atom_site_fract_x
_atom_site_fract_y
_atom_site_fract_z
_atom_site_U_iso_or_equiv
_atom_site_adp_type
_atom_site_occupancy
_atom_site_symmetry_multiplicity
_atom_site_calc_flag
_atom_site_refinement_flags
_atom_site_disorder_assembly
_atom_site_disorder_group
Pd Pd 0.450933(6) 0.331964(10) 0.509926(8) 0.01562(4) Uani 1 1 d . . .
O1 O 0.31439(6) 0.39026(9) 0.43264(7) 0.0175(3) Uani 1 1 d . . .
N10 N 0.37186(7) 0.25232(11) 0.44904(9) 0.0176(3) Uani 1 1 d . . .
C11 C 0.37107(9) 0.14456(13) 0.44152(12) 0.0189(4) Uani 1 1 d . . .
H11 H 0.3649 0.1270 0.3902 0.023 Uiso 1 1 calc R . .
C12 C 0.43321(9) 0.10522(14) 0.50734(12) 0.0231(4) Uani 1 1 d . . .
H12A H 0.4403 0.1261 0.5580 0.028 Uiso 1 1 calc R . .
H12B H 0.4667 0.1329 0.5028 0.028 Uiso 1 1 calc R . .
C13 C 0.43583(10) -0.00552(16) 0.50554(14) 0.0315(5) Uani 1 1 d . . .
H13A H 0.4759 -0.0283 0.5508 0.038 Uiso 1 1 calc R . .
H13B H 0.4334 -0.0262 0.4575 0.038 Uiso 1 1 calc R . .
C14 C 0.38288(11) -0.05225(16) 0.50786(16) 0.0386(6) Uani 1 1 d . . .
H14A H 0.3835 -0.1234 0.5014 0.046 Uiso 1 1 calc R . .
H14B H 0.3886 -0.0396 0.5591 0.046 Uiso 1 1 calc R . .
C15 C 0.32118(10) -0.01197(15) 0.44394(15) 0.0348(5) Uani 1 1 d . . .
H15A H 0.2878 -0.0399 0.4487 0.042 Uiso 1 1 calc R . .
H15B H 0.3134 -0.0314 0.3926 0.042 Uiso 1 1 calc R . .
C16 C 0.31954(9) 0.09860(14) 0.44800(13) 0.0258(4) Uani 1 1 d . . .
H16A H 0.3248 0.1181 0.4980 0.031 Uiso 1 1 calc R . .
H16B H 0.2788 0.1227 0.4051 0.031 Uiso 1 1 calc R . .
C21 C 0.40989(8) 0.38223(13) 0.56113(11) 0.0173(4) Uani 1 1 d . . .
C22 C 0.34809(8) 0.40832(13) 0.51341(10) 0.0171(4) Uani 1 1 d . . .
C23 C 0.31517(9) 0.45616(14) 0.53928(11) 0.0206(4) Uani 1 1 d . . .
H23 H 0.2735 0.4755 0.5038 0.025 Uiso 1 1 calc R . .
C24 C 0.34478(9) 0.47529(15) 0.61865(12) 0.0246(4) Uani 1 1 d . . .
H24 H 0.3238 0.5095 0.6381 0.030 Uiso 1 1 calc R . .
C25 C 0.40499(9) 0.44410(15) 0.66904(12) 0.0251(4) Uani 1 1 d . . .
H25 H 0.4247 0.4547 0.7235 0.030 Uiso 1 1 calc R . .
C26 C 0.43697(9) 0.39748(14) 0.64100(11) 0.0208(4) Uani 1 1 d . . .
H26 H 0.4780 0.3755 0.6767 0.025 Uiso 1 1 calc R . .
N30 N 0.27065(7) 0.27899(12) 0.33904(10) 0.0205(3) Uani 1 1 d . . .
H30 H 0.2753(11) 0.2396(17) 0.3150(14) 0.027(6) Uiso 1 1 d . . .
C30 C 0.32093(9) 0.30219(14) 0.40799(11) 0.0175(4) Uani 1 1 d . . .
C31 C 0.20943(8) 0.32416(14) 0.30625(11) 0.0197(4) Uani 1 1 d . . .
H31 H 0.2147 0.3963 0.3093 0.024 Uiso 1 1 calc R . .
C32 C 0.18034(9) 0.29507(17) 0.35154(12) 0.0277(4) Uani 1 1 d . . .
H32A H 0.2075 0.3163 0.4064 0.033 Uiso 1 1 calc R . .
H32B H 0.1766 0.2235 0.3510 0.033 Uiso 1 1 calc R . .
C33 C 0.11625(10) 0.34108(19) 0.31583(14) 0.0361(5) Uani 1 1 d . . .
H33A H 0.0975 0.3191 0.3447 0.043 Uiso 1 1 calc R . .
H33B H 0.1204 0.4126 0.3204 0.043 Uiso 1 1 calc R . .
C34 C 0.07431(10) 0.31274(19) 0.23012(14) 0.0387(6) Uani 1 1 d . . .
H34A H 0.0668 0.2418 0.2260 0.046 Uiso 1 1 calc R . .
H34B H 0.0339 0.3460 0.2071 0.046 Uiso 1 1 calc R . .
C35 C 0.10357(10) 0.34029(18) 0.18505(13) 0.0341(5) Uani 1 1 d . . .
H35A H 0.1069 0.4119 0.1845 0.041 Uiso 1 1 calc R . .
H35B H 0.0766 0.3180 0.1304 0.041 Uiso 1 1 calc R . .
C36 C 0.16774(10) 0.29549(17) 0.22088(12) 0.0294(5) Uani 1 1 d . . .
H36A H 0.1641 0.2239 0.2166 0.035 Uiso 1 1 calc R . .
H36B H 0.1864 0.3179 0.1919 0.035 Uiso 1 1 calc R . .
N41 N 0.49554(7) 0.29166(12) 0.45128(9) 0.0192(3) Uani 1 1 d . . .
C42 C 0.55173(8) 0.33315(14) 0.48079(11) 0.0197(4) Uani 1 1 d . . .
C43 C 0.58385(10) 0.32525(15) 0.44414(13) 0.0266(4) Uani 1 1 d . . .
H43 H 0.6231 0.3555 0.4656 0.032 Uiso 1 1 calc R . .
C44 C 0.55764(10) 0.27227(18) 0.37546(13) 0.0328(5) Uani 1 1 d . . .
H44 H 0.5789 0.2655 0.3494 0.039 Uiso 1 1 calc R . .
C45 C 0.50036(10) 0.22953(17) 0.34535(13) 0.0296(5) Uani 1 1 d . . .
H45 H 0.4817 0.1930 0.2984 0.035 Uiso 1 1 calc R . .
C46 C 0.47072(9) 0.24081(15) 0.38475(12) 0.0238(4) Uani 1 1 d . . .
H46 H 0.4313 0.2115 0.3640 0.029 Uiso 1 1 calc R . .
N51 N 0.53063(7) 0.41386(11) 0.56854(9) 0.0178(3) Uani 1 1 d . . .
C52 C 0.57405(8) 0.39280(13) 0.55155(11) 0.0185(4) Uani 1 1 d . . .
C53 C 0.63373(9) 0.42838(14) 0.59625(11) 0.0226(4) Uani 1 1 d . . .
H53 H 0.6638 0.4100 0.5851 0.027 Uiso 1 1 calc R . .
C54 C 0.64947(9) 0.49076(15) 0.65726(11) 0.0244(4) Uani 1 1 d . . .
H54 H 0.6908 0.5137 0.6898 0.029 Uiso 1 1 calc R . .
C55 C 0.60439(9) 0.51915(14) 0.67021(11) 0.0240(4) Uani 1 1 d . . .
H55 H 0.6133 0.5656 0.7094 0.029 Uiso 1 1 calc R . .
C56 C 0.54587(9) 0.47901(14) 0.62529(11) 0.0214(4) Uani 1 1 d . . .
H56 H 0.5151 0.4983 0.6349 0.026 Uiso 1 1 calc R . .
S S 0.30835(3) 0.13450(5) 0.18882(4) 0.02767(19) Uani 0.885(2) 1 d PDU A 1
O2 O 0.27781(8) 0.06470(13) 0.12711(11) 0.0336(4) Uani 0.885(2) 1 d PDU A 1
O3 O 0.37398(16) 0.1369(3) 0.2259(3) 0.0682(15) Uani 0.885(2) 1 d PDU A 1
O4 O 0.28394(12) 0.13609(17) 0.23800(12) 0.0381(5) Uani 0.885(2) 1 d PDU A 1
C99 C 0.28222(13) 0.24996(19) 0.13886(18) 0.0384(7) Uani 0.885(2) 1 d PDU A 1
F1 F 0.30128(11) 0.32507(12) 0.18907(13) 0.0614(6) Uani 0.885(2) 1 d PDU A 1
F2 F 0.22103(11) 0.2575(2) 0.09566(17) 0.0404(6) Uani 0.885(2) 1 d PDU A 1
F3 F 0.30240(10) 0.26789(18) 0.09185(14) 0.0588(6) Uani 0.885(2) 1 d PDU A 1
S' S 0.3168(4) 0.1992(8) 0.2015(5) 0.083(3) Uiso 0.115(2) 1 d PDU A 2
O2' O 0.3745(9) 0.1493(17) 0.2252(14) 0.020(5) Uiso 0.115(2) 1 d PDU A 2
O3' O 0.2991(10) 0.1673(13) 0.2510(11) 0.048(6) Uiso 0.115(2) 1 d PDU A 2
O4' O 0.3370(12) 0.2997(11) 0.2191(15) 0.098(9) Uiso 0.115(2) 1 d PDU A 2
C99' C 0.2712(8) 0.1943(14) 0.1006(10) 0.087(9) Uiso 0.115(2) 1 d PDU A 2
F1' F 0.2571(12) 0.1013(14) 0.0786(16) 0.166(12) Uiso 0.115(2) 1 d PDU A 2
F2' F 0.3029(10) 0.2266(15) 0.0720(13) 0.085(8) Uiso 0.115(2) 1 d PDU A 2
F3' F 0.2212(9) 0.2445(16) 0.0792(12) 0.033(5) Uiso 0.115(2) 1 d PDU A 2

loop_
_atom_site_aniso_label
_atom_site_aniso_U_11
_atom_site_aniso_U_22
_atom_site_aniso_U_33
_atom_site_aniso_U_23
_atom_site_aniso_U_13
_atom_site_aniso_U_12
Pd 0.01121(7) 0.01829(7) 0.01604(7) -0.00052(6) 0.00651(5) -0.00130(6)
O1 0.0141(6) 0.0176(6) 0.0150(6) -0.0004(5) 0.0040(5) 0.0003(5)
N10 0.0125(7) 0.0180(7) 0.0194(8) -0.0003(6) 0.0067(7) -0.0009(6)
C11 0.0152(9) 0.0177(9) 0.0224(9) -0.0024(7) 0.0093(8) -0.0013(7)
C12 0.0169(9) 0.0209(9) 0.0291(11) 0.0010(8) 0.0109(9) 0.0007(8)
C13 0.0221(10) 0.0216(10) 0.0472(14) 0.0045(10) 0.0165(10) 0.0057(9)
C14 0.0315(13) 0.0223(11) 0.0622(17) 0.0067(11) 0.0256(13) 0.0019(10)
C15 0.0222(11) 0.0208(10) 0.0606(16) -0.0003(10) 0.0218(11) -0.0016(9)
C16 0.0184(10) 0.0191(9) 0.0397(12) 0.0012(9) 0.0155(9) -0.0001(8)
C21 0.0142(9) 0.0188(9) 0.0168(9) -0.0001(7) 0.0070(7) -0.0018(7)
C22 0.0160(9) 0.0166(8) 0.0164(9) 0.0005(7) 0.0073(8) -0.0023(7)
C23 0.0153(9) 0.0212(9) 0.0225(10) 0.0006(8) 0.0083(8) 0.0012(8)
C24 0.0222(10) 0.0305(11) 0.0239(10) -0.0037(8) 0.0142(9) 0.0010(9)
C25 0.0225(10) 0.0343(11) 0.0174(9) -0.0018(8) 0.0101(8) 0.0013(9)
C26 0.0134(9) 0.0264(10) 0.0184(9) 0.0020(8) 0.0059(8) 0.0016(8)
N30 0.0148(8) 0.0234(8) 0.0180(8) -0.0045(7) 0.0054(7) 0.0007(7)
C30 0.0157(9) 0.0187(8) 0.0189(9) 0.0004(7) 0.0100(8) -0.0013(7)
C31 0.0136(8) 0.0218(9) 0.0177(9) 0.0000(8) 0.0046(7) -0.0001(8)
C32 0.0167(10) 0.0389(12) 0.0232(10) 0.0041(9) 0.0079(9) -0.0010(9)
C33 0.0179(10) 0.0548(15) 0.0342(12) 0.0031(11) 0.0133(10) 0.0019(10)
C34 0.0136(10) 0.0504(15) 0.0382(14) 0.0051(11) 0.0049(10) 0.0003(10)
C35 0.0199(10) 0.0456(14) 0.0207(10) 0.0014(10) 0.0004(9) 0.0033(10)
C36 0.0213(11) 0.0381(12) 0.0182(10) -0.0030(9) 0.0038(9) 0.0022(9)
N41 0.0154(8) 0.0212(8) 0.0202(8) 0.0009(7) 0.0092(7) -0.0006(7)
C42 0.0163(9) 0.0207(9) 0.0207(9) 0.0045(8) 0.0092(8) 0.0014(8)
C43 0.0199(10) 0.0347(11) 0.0287(11) 0.0031(9) 0.0153(9) -0.0019(9)
C44 0.0280(12) 0.0478(14) 0.0303(12) -0.0021(10) 0.0208(10) -0.0024(11)
C45 0.0265(11) 0.0395(12) 0.0235(11) -0.0049(9) 0.0141(9) -0.0028(10)
C46 0.0183(9) 0.0300(11) 0.0229(10) -0.0014(8) 0.0110(8) -0.0029(8)
N51 0.0147(7) 0.0187(7) 0.0174(8) 0.0033(6) 0.0071(7) -0.0007(6)
C52 0.0154(9) 0.0182(9) 0.0200(9) 0.0060(7) 0.0083(8) 0.0014(7)
C53 0.0162(9) 0.0243(10) 0.0260(10) 0.0062(8) 0.0106(8) -0.0007(8)
C54 0.0172(9) 0.0268(10) 0.0225(10) 0.0056(8) 0.0062(8) -0.0068(8)
C55 0.0248(10) 0.0226(10) 0.0192(9) 0.0000(8) 0.0084(8) -0.0064(8)
C56 0.0206(10) 0.0220(9) 0.0208(9) 0.0009(8) 0.0106(8) -0.0026(8)
S 0.0225(3) 0.0284(4) 0.0248(3) -0.0058(2) 0.0080(3) 0.0004(3)
O2 0.0309(10) 0.0287(9) 0.0307(10) -0.0116(8) 0.0099(8) -0.0054(8)
O3 0.0208(12) 0.072(3) 0.076(2) -0.0092(17) 0.0026(11) -0.0045(13)
O4 0.0486(14) 0.0327(11) 0.0305(11) -0.0026(10) 0.0199(11) 0.0020(11)
C99 0.0317(15) 0.0319(14) 0.0525(18) -0.0087(13) 0.0233(14) -0.0122(12)
F1 0.0690(15) 0.0296(9) 0.0652(14) -0.0122(9) 0.0230(12) -0.0189(10)
F2 0.0401(12) 0.0339(12) 0.0444(15) 0.0051(11) 0.0211(11) 0.0031(8)
F3 0.0564(13) 0.0697(15) 0.0672(14) 0.0109(12) 0.0445(12) -0.0095(11)

loop_
_atom_type_symbol
_atom_type_description
_atom_type_scat_dispersion_real
_atom_type_scat_dispersion_imag
_atom_type_scat_source
C C 0.0033 0.0016 'International Tables Vol C Tables 4.2.6.8 and 6.1.1.4'
H H 0.0000 0.0000 'International Tables Vol C Tables 4.2.6.8 and 6.1.1.4'
N N 0.0061 0.0033 'International Tables Vol C Tables 4.2.6.8 and 6.1.1.4'
O O 0.0106 0.0060 'International Tables Vol C Tables 4.2.6.8 and 6.1.1.4'
F F 0.0171 0.0103 'International Tables Vol C Tables 4.2.6.8 and 6.1.1.4'
S S 0.1246 0.1234 'International Tables Vol C Tables 4.2.6.8 and 6.1.1.4'
Pd Pd -0.9988 1.0072 'International Tables Vol C Tables 4.2.6.8 and 6.1.1.4'

loop_
_exptl_crystal_face_index_h
_exptl_crystal_face_index_k
_exptl_crystal_face_index_l
_exptl_crystal_face_perp_dist
-1.00 0.00 1.00 0.0790
1.00 0.00 -1.00 0.0810
-1.00 -1.00 0.00 0.0400
1.00 1.00 0.00 0.0500
1.00 -1.00 0.00 0.0710
-1.00 1.00 0.00 0.0880

loop_
_geom_angle_atom_site_label_1
_geom_angle_atom_site_label_2
_geom_angle_atom_site_label_3
_geom_angle
_geom_angle_publ_flag
C21 Pd N10 82.51(7) y
C21 Pd N51 98.53(7) y
N10 Pd N51 178.33(6) y
C21 Pd N41 174.45(7) y
N10 Pd N41 100.30(6) y
N51 Pd N41 78.55(6) y
C30 O1 C22 118.07(14) y
C30 N10 C11 120.37(16) y
C30 N10 Pd 115.53(12) y
C11 N10 Pd 123.58(11) y
N10 C11 C12 108.28(15) y
N10 C11 C16 111.45(15) y
C12 C11 C16 108.50(16) y
C11 C12 C13 111.86(17) y
C12 C13 C14 111.60(17) y
C15 C14 C13 110.70(19) y
C14 C15 C16 111.48(19) y
C15 C16 C11 110.85(16) y
C22 C21 C26 115.95(17) y
C22 C21 Pd 117.16(13) y
C26 C21 Pd 126.87(14) y
C23 C22 C21 124.00(17) y
C23 C22 O1 114.58(16) y
C21 C22 O1 121.39(16) y
C22 C23 C24 118.23(18) y
C25 C24 C23 119.55(18) y
C24 C25 C26 120.71(18) y
C25 C26 C21 121.21(18) y
C30 N30 C31 124.29(17) y
N10 C30 N30 127.80(18) y
N10 C30 O1 121.01(17) y
N30 C30 O1 111.18(16) y
N30 C31 C36 109.08(16) y
N30 C31 C32 111.52(16) y
C36 C31 C32 110.74(17) y
C31 C32 C33 110.88(17) y
C34 C33 C32 110.45(19) y
C35 C34 C33 110.90(19) y
C34 C35 C36 111.66(19) y
C31 C36 C35 110.59(18) y
C46 N41 C42 118.59(16) y
C46 N41 Pd 126.77(13) y
C42 N41 Pd 114.09(12) y
N41 C42 C43 121.98(18) y
N41 C42 C52 115.15(16) y
C43 C42 C52 122.73(17) y
C42 C43 C44 118.76(19) y
C45 C44 C43 119.36(19) y
C44 C45 C46 118.8(2) y
N41 C46 C45 122.48(19) y
C56 N51 C52 117.60(16) y
C56 N51 Pd 126.87(13) y
C52 N51 Pd 115.29(12) y
N51 C52 C53 121.56(18) y
N51 C52 C42 115.29(16) y
C53 C52 C42 123.11(17) y
C54 C53 C52 119.66(18) y
C55 C54 C53 118.93(18) y
C54 C55 C56 118.96(19) y
N51 C56 C55 122.87(18) y
O3 S O2 114.1(2) ?
O3 S O4 117.7(2) ?
O2 S O4 112.59(13) ?
O3 S C99 104.5(2) ?
O2 S C99 103.57(13) ?
O4 S C99 102.13(13) ?
F2 C99 F3 106.8(3) ?
F2 C99 F1 104.9(3) ?
F3 C99 F1 106.3(2) ?
F2 C99 S 112.8(2) ?
F3 C99 S 113.4(2) ?
F1 C99 S 112.0(2) ?
O3' S' O4' 109.6(11) ?
O3' S' O2' 106.5(10) ?
O4' S' O2' 101.8(11) ?
O3' S' C99' 125.2(12) ?
O4' S' C99' 104.6(13) ?
O2' S' C99' 106.7(12) ?
F3' C99' F2' 113.9(14) ?
F3' C99' F1' 110.7(14) ?
F2' C99' F1' 107.2(13) ?
F3' C99' S' 106.6(15) ?
F2' C99' S' 109.5(15) ?
F1' C99' S' 108.8(17) ?

loop_
_geom_bond_atom_site_label_1
_geom_bond_atom_site_label_2
_geom_bond_distance
_geom_bond_publ_flag
Pd C21 1.9682(18) y
Pd N10 2.0342(15) y
Pd N51 2.0593(15) y
Pd N41 2.1299(15) y
O1 C30 1.358(2) y
O1 C22 1.408(2) y
N10 C30 1.303(2) y
N10 C11 1.491(2) y
C11 C12 1.524(3) y
C11 C16 1.536(3) y
C12 C13 1.528(3) y
C13 C14 1.528(3) y
C14 C15 1.511(3) y
C15 C16 1.527(3) y
C21 C22 1.387(3) y
C21 C26 1.399(3) y
C22 C23 1.382(3) y
C23 C24 1.392(3) y
C24 C25 1.382(3) y
C25 C26 1.387(3) y
N30 C30 1.335(2) y
N30 C31 1.472(2) y
C31 C36 1.522(3) y
C31 C32 1.523(3) y
C32 C33 1.531(3) y
C33 C34 1.527(3) y
C34 C35 1.517(3) y
C35 C36 1.525(3) y
N41 C46 1.343(2) y
N41 C42 1.353(2) y
C42 C43 1.386(3) y
C42 C52 1.481(3) y
C43 C44 1.389(3) y
C44 C45 1.382(3) y
C45 C46 1.383(3) y
N51 C56 1.345(2) y
N51 C52 1.366(2) y
C52 C53 1.381(3) y
C53 C54 1.381(3) y
C54 C55 1.376(3) y
C55 C56 1.383(3) y
S O3 1.426(4) ?
S O2 1.4336(17) ?
S O4 1.443(2) ?
S C99 1.810(3) ?
C99 F2 1.325(3) ?
C99 F3 1.337(3) ?
C99 F1 1.348(3) ?
S' O3' 1.386(12) ?
S' O4' 1.452(13) ?
S' O2' 1.459(13) ?
S' C99' 1.732(16) ?
C99' F3' 1.307(14) ?
C99' F2' 1.310(14) ?
C99' F1' 1.340(14) ?

loop_
_geom_hbond_atom_site_label_D
_geom_hbond_atom_site_label_H
_geom_hbond_atom_site_label_A
_geom_hbond_distance_DH
_geom_hbond_distance_HA
_geom_hbond_distance_DA
_geom_hbond_angle_DHA
_geom_hbond_site_symmetry_A
N30 H30 O4 0.78(2) 2.22(2) 3.000(3) 175(2) .
C45 H45 O3 0.95 2.45 3.088(5) 124.4 .
C46 H46 O3 0.95 2.58 3.163(6) 119.8 .
C11 H11 O4 1.00 2.64 3.494(3) 142.8 .
C23 H23 O2 0.95 2.56 3.269(3) 131.2 4
C31 H31 O2 1.00 2.61 3.528(3) 152.2 4
C53 H53 O2 0.95 2.59 3.402(3) 143.6 8_556
